data_7228715
loop_
_publ_author_name
'Tran, Thao Thi-Phuong'
'Ould, Darren'
'Wilkins, Lewis'
'Wright, Dominic S.'
'Melen, Rebecca'
'Rawson, Jeremy Michael'

_publ_section_title
;
 Supramolecular Aggregation in Dithia-arsoles: Chlorides, Cations and
 N-centered Paddlewheels
;
_journal_name_full CrystEngComm
_journal_paper_doi 10.1039/C7CE01117B
_journal_year 2017
_chemical_formula_moiety 'c7 H6 As Cl S2'
_chemical_formula_sum 'C7 H6 As Cl S2'
_chemical_formula_weight 264.61
_space_group_crystal_system triclinic
_space_group_IT_number 2
_space_group_name_Hall '-P 1'
_space_group_name_H-M_alt 'P -1'
_symmetry_space_group_name_Hall '-P 1'
_symmetry_space_group_name_H-M 'P -1'
_atom_sites_solution_hydrogens geom
_atom_sites_solution_primary direct
_atom_sites_solution_secondary difmap
_audit_creation_method SHELXL-2014/7
_audit_update_record
;
2017-04-28 deposited with the CCDC.
2017-07-21 downloaded from the CCDC.
;
_cell_angle_alpha 81.120(2)
_cell_angle_beta 76.281(2)
_cell_angle_gamma 84.486(2)
_cell_formula_units_Z 4
_cell_length_a 9.2240(2)
_cell_length_b 9.6289(3)
_cell_length_c 10.8161(3)
_cell_measurement_reflns_used 5999
_cell_measurement_temperature 180(2)
_cell_measurement_theta_max 27.10
_cell_measurement_theta_min 1.00
_cell_volume 920.29(4)
_computing_cell_refinement 'HKL Scalepack (Otwinowski & Minor 1997)'
_computing_data_collection 'Collect (Nonius B.V. 1998)'
_computing_data_reduction
;
 HKL Denzo and Scalepack (Otwinowski & Minor 1997)
;
_computing_structure_refinement 'SHELXL-2014/7 (Sheldrick, 2014)'
_computing_structure_solution 'SIR-92 (Altomare et al. 1994)'
_diffrn_ambient_temperature 180(2)
_diffrn_measured_fraction_theta_full 0.992
_diffrn_measured_fraction_theta_max 0.972
_diffrn_measurement_device_type 'nonius Kappa CCD'
_diffrn_measurement_method 'phi and omega scans'
_diffrn_radiation_type MoK\a
_diffrn_radiation_wavelength 0.71069
_diffrn_reflns_av_R_equivalents 0.0388
_diffrn_reflns_av_unetI/netI 0.0427
_diffrn_reflns_Laue_measured_fraction_full 0.992
_diffrn_reflns_Laue_measured_fraction_max 0.972
_diffrn_reflns_limit_h_max 11
_diffrn_reflns_limit_h_min -11
_diffrn_reflns_limit_k_max 12
_diffrn_reflns_limit_k_min -11
_diffrn_reflns_limit_l_max 13
_diffrn_reflns_limit_l_min -12
_diffrn_reflns_number 8175
_diffrn_reflns_point_group_measured_fraction_full 0.992
_diffrn_reflns_point_group_measured_fraction_max 0.972
_diffrn_reflns_theta_full 25.240
_diffrn_reflns_theta_max 27.058
_diffrn_reflns_theta_min 3.655
_diffrn_source 'fine focus sealed tube'
_exptl_absorpt_coefficient_mu 4.367
_exptl_absorpt_correction_T_max 0.978
_exptl_absorpt_correction_T_min 0.640
_exptl_absorpt_correction_type multi-scan
_exptl_absorpt_process_details
;
multi-scan from symmetry-related measurements
Sortav (blessing 1995)
;
_exptl_crystal_colour colourless
_exptl_crystal_density_diffrn 1.910
_exptl_crystal_description plate
_exptl_crystal_F_000 520
_exptl_crystal_recrystallization_method 'Re-crystallisation from solvent'
_exptl_crystal_size_max 0.230
_exptl_crystal_size_mid 0.070
_exptl_crystal_size_min 0.020
_refine_diff_density_max 0.428
_refine_diff_density_min -0.683
_refine_diff_density_rms 0.076
_refine_ls_extinction_method none
_refine_ls_goodness_of_fit_ref 1.031
_refine_ls_hydrogen_treatment constr
_refine_ls_matrix_type full
_refine_ls_number_parameters 201
_refine_ls_number_reflns 3932
_refine_ls_number_restraints 0
_refine_ls_restrained_S_all 1.031
_refine_ls_R_factor_all 0.0412
_refine_ls_R_factor_gt 0.0311
_refine_ls_shift/su_max 0.001
_refine_ls_shift/su_mean 0.000
_refine_ls_structure_factor_coef Fsqd
_refine_ls_weighting_details 'w=1/[\s^2^(Fo^2^)+(0.0395P)^2^+0.1457P] where P=(Fo^2^+2Fc^2^)/3'
_refine_ls_weighting_scheme calc
_refine_ls_wR_factor_gt 0.0765
_refine_ls_wR_factor_ref 0.0804
_reflns_Friedel_coverage 0.000
_reflns_number_gt 3242
_reflns_number_total 3932
_reflns_threshold_expression 'I > 2\s(I)'
_cod_data_source_file c7ce01117b2.cif
_cod_data_source_block dw1039
_cod_database_code 7228715
_shelx_shelxl_version_number 2014/7
_shelx_space_group_comment
;
The symmetry employed for this shelxl refinement is uniquely defined
by the following loop, which should always be used as a source of
symmetry information in preference to the above space-group names.
They are only intended as comments.
;
_shelx_estimated_absorpt_t_min 0.433
_shelx_estimated_absorpt_t_max 0.918

loop_
_space_group_symop_operation_xyz
'x, y, z'
'-x, -y, -z'

loop_
_atom_site_label
_atom_site_type_symbol
_atom_site_fract_x
_atom_site_fract_y
_atom_site_fract_z
_atom_site_U_iso_or_equiv
_atom_site_adp_type
_atom_site_occupancy
_atom_site_site_symmetry_order
_atom_site_calc_flag
_atom_site_refinement_flags_posn
_atom_site_refinement_flags_adp
As1 As 0.27012(3) 0.46228(3) 1.46232(2) 0.04610(10) Uani 1 1 d . .
Cl1 Cl 0.38888(9) 0.66391(8) 1.39907(7) 0.05489(19) Uani 1 1 d . .
S1 S 0.12166(8) 0.49142(8) 1.32507(7) 0.04657(17) Uani 1 1 d . .
S2 S 0.43197(8) 0.31894(8) 1.34945(7) 0.04785(18) Uani 1 1 d . .
C1 C 0.2435(3) 0.4285(3) 1.1905(2) 0.0368(5) Uani 1 1 d . .
C2 C 0.2025(3) 0.4508(3) 1.0727(2) 0.0383(6) Uani 1 1 d . .
H2 H 0.1085 0.4978 1.0668 0.046 Uiso 1 1 calc R U
C3 C 0.2961(3) 0.4057(3) 0.9638(2) 0.0397(6) Uani 1 1 d . .
C4 C 0.4348(3) 0.3395(3) 0.9746(3) 0.0409(6) Uani 1 1 d . .
H4 H 0.5013 0.3099 0.9006 0.049 Uiso 1 1 calc R U
C5 C 0.4771(3) 0.3162(3) 1.0905(3) 0.0423(6) Uani 1 1 d . .
H5 H 0.5725 0.2721 1.0955 0.051 Uiso 1 1 calc R U
C6 C 0.3801(3) 0.3574(2) 1.2002(2) 0.0368(5) Uani 1 1 d . .
C7 C 0.2494(4) 0.4291(3) 0.8375(3) 0.0541(7) Uani 1 1 d . .
H7A H 0.2027 0.5244 0.8246 0.081 Uiso 1 1 calc R U
H7B H 0.1776 0.3600 0.8383 0.081 Uiso 1 1 calc R U
H7C H 0.3374 0.4180 0.7676 0.081 Uiso 1 1 calc R U
As2 As 0.77656(3) 0.00751(3) 1.46144(2) 0.04396(10) Uani 1 1 d . .
Cl2 Cl 0.95975(8) -0.16504(7) 1.42864(7) 0.05166(18) Uani 1 1 d . .
S3 S 0.63596(8) -0.05242(8) 1.33979(7) 0.04685(18) Uani 1 1 d . .
S4 S 0.87869(8) 0.17525(7) 1.31071(7) 0.04538(17) Uani 1 1 d . .
C8 C 0.7333(3) 0.0236(3) 1.1862(2) 0.0369(5) Uani 1 1 d . .
C9 C 0.7007(3) -0.0137(3) 1.0768(3) 0.0401(6) Uani 1 1 d . .
H9 H 0.6304 -0.0826 1.0856 0.048 Uiso 1 1 calc R U
C10 C 0.7698(3) 0.0487(3) 0.9548(3) 0.0417(6) Uani 1 1 d . .
C11 C 0.8737(3) 0.1464(3) 0.9446(3) 0.0441(6) Uani 1 1 d . .
H11 H 0.9221 0.1896 0.8620 0.053 Uiso 1 1 calc R U
C12 C 0.9086(3) 0.1824(3) 1.0528(3) 0.0437(6) Uani 1 1 d . .
H12 H 0.9817 0.2485 1.0437 0.052 Uiso 1 1 calc R U
C13 C 0.8368(3) 0.1219(3) 1.1753(2) 0.0372(5) Uani 1 1 d . .
C14 C 0.7328(4) 0.0074(3) 0.8369(3) 0.0539(7) Uani 1 1 d . .
H14A H 0.7189 0.0923 0.7769 0.081 Uiso 1 1 calc R U
H14B H 0.6407 -0.0429 0.8623 0.081 Uiso 1 1 calc R U
H14C H 0.8150 -0.0538 0.7951 0.081 Uiso 1 1 calc R U

loop_
_atom_site_aniso_label
_atom_site_aniso_U_11
_atom_site_aniso_U_22
_atom_site_aniso_U_33
_atom_site_aniso_U_23
_atom_site_aniso_U_13
_atom_site_aniso_U_12
As1 0.04745(18) 0.05250(19) 0.03717(17) -0.00631(13) -0.00668(13) -0.00419(13)
Cl1 0.0599(5) 0.0515(4) 0.0553(4) -0.0159(3) -0.0100(3) -0.0072(3)
S1 0.0356(4) 0.0565(4) 0.0465(4) -0.0135(3) -0.0054(3) 0.0040(3)
S2 0.0494(4) 0.0466(4) 0.0503(4) -0.0072(3) -0.0204(3) 0.0079(3)
C1 0.0342(13) 0.0327(13) 0.0437(14) -0.0071(10) -0.0077(11) -0.0031(10)
C2 0.0303(13) 0.0385(13) 0.0455(15) -0.0031(11) -0.0095(11) -0.0008(11)
C3 0.0406(14) 0.0362(13) 0.0429(14) -0.0043(11) -0.0092(11) -0.0070(11)
C4 0.0402(15) 0.0354(13) 0.0459(15) -0.0126(11) -0.0034(12) -0.0013(11)
C5 0.0374(14) 0.0339(13) 0.0553(16) -0.0082(12) -0.0104(12) 0.0023(11)
C6 0.0375(14) 0.0293(12) 0.0442(14) -0.0053(10) -0.0107(11) -0.0003(10)
C7 0.0555(19) 0.0627(19) 0.0444(16) -0.0059(14) -0.0139(14) -0.0010(15)
As2 0.04390(18) 0.04801(18) 0.03820(17) -0.00796(12) -0.00564(12) 0.00018(13)
Cl2 0.0524(4) 0.0445(4) 0.0558(4) -0.0015(3) -0.0142(3) 0.0043(3)
S3 0.0377(4) 0.0541(4) 0.0467(4) -0.0025(3) -0.0056(3) -0.0096(3)
S4 0.0529(4) 0.0380(3) 0.0486(4) -0.0062(3) -0.0169(3) -0.0051(3)
C8 0.0294(13) 0.0350(13) 0.0449(14) -0.0046(11) -0.0079(11) 0.0023(10)
C9 0.0331(13) 0.0378(14) 0.0488(15) -0.0069(11) -0.0084(11) -0.0002(11)
C10 0.0361(14) 0.0426(14) 0.0453(15) -0.0084(11) -0.0097(12) 0.0076(11)
C11 0.0466(16) 0.0417(14) 0.0402(14) 0.0003(11) -0.0062(12) -0.0024(12)
C12 0.0423(15) 0.0362(13) 0.0522(16) 0.0002(12) -0.0127(12) -0.0048(12)
C13 0.0370(14) 0.0320(12) 0.0433(14) -0.0043(10) -0.0130(11) 0.0033(10)
C14 0.0508(18) 0.066(2) 0.0460(16) -0.0114(14) -0.0087(13) -0.0071(15)

loop_
_atom_type_symbol
_atom_type_description
_atom_type_scat_dispersion_real
_atom_type_scat_dispersion_imag
_atom_type_scat_source
C C 0.0033 0.0016 'International Tables Vol C Tables 4.2.6.8 and 6.1.1.4'
H H 0.0000 0.0000 'International Tables Vol C Tables 4.2.6.8 and 6.1.1.4'
S S 0.1246 0.1234 'International Tables Vol C Tables 4.2.6.8 and 6.1.1.4'
Cl Cl 0.1484 0.1585 'International Tables Vol C Tables 4.2.6.8 and 6.1.1.4'
As As 0.0499 2.0058 'International Tables Vol C Tables 4.2.6.8 and 6.1.1.4'

loop_
_geom_angle_atom_site_label_1
_geom_angle_atom_site_label_2
_geom_angle_atom_site_label_3
_geom_angle
S2 As1 S1 93.07(3)
S2 As1 Cl1 99.89(3)
S1 As1 Cl1 99.25(3)
C1 S1 As1 100.52(9)
C6 S2 As1 100.37(9)
C2 C1 C6 119.6(2)
C2 C1 S1 119.4(2)
C6 C1 S1 121.0(2)
C3 C2 C1 121.3(2)
C3 C2 H2 119.3
C1 C2 H2 119.3
C2 C3 C4 118.1(2)
C2 C3 C7 120.7(2)
C4 C3 C7 121.2(2)
C5 C4 C3 121.3(2)
C5 C4 H4 119.3
C3 C4 H4 119.3
C4 C5 C6 120.1(2)
C4 C5 H5 119.9
C6 C5 H5 119.9
C5 C6 C1 119.4(2)
C5 C6 S2 119.6(2)
C1 C6 S2 121.0(2)
C3 C7 H7A 109.5
C3 C7 H7B 109.5
H7A C7 H7B 109.5
C3 C7 H7C 109.5
H7A C7 H7C 109.5
H7B C7 H7C 109.5
S4 As2 S3 92.77(3)
S4 As2 Cl2 99.26(3)
S3 As2 Cl2 98.04(3)
C8 S3 As2 100.07(9)
C13 S4 As2 99.96(8)
C13 C8 C9 120.4(2)
C13 C8 S3 120.35(19)
C9 C8 S3 119.21(19)
C8 C9 C10 120.8(2)
C8 C9 H9 119.6
C10 C9 H9 119.6
C11 C10 C9 118.5(2)
C11 C10 C14 121.4(2)
C9 C10 C14 120.2(2)
C10 C11 C12 121.1(2)
C10 C11 H11 119.5
C12 C11 H11 119.5
C11 C12 C13 120.4(2)
C11 C12 H12 119.8
C13 C12 H12 119.8
C8 C13 C12 118.9(2)
C8 C13 S4 122.05(19)
C12 C13 S4 119.09(19)
C10 C14 H14A 109.5
C10 C14 H14B 109.5
H14A C14 H14B 109.5
C10 C14 H14C 109.5
H14A C14 H14C 109.5
H14B C14 H14C 109.5

loop_
_geom_bond_atom_site_label_1
_geom_bond_atom_site_label_2
_geom_bond_distance
As1 S2 2.2100(8)
As1 S1 2.2180(8)
As1 Cl1 2.2540(8)
S1 C1 1.764(3)
S2 C6 1.766(3)
C1 C2 1.393(4)
C1 C6 1.394(3)
C2 C3 1.387(4)
C2 H2 0.9500
C3 C4 1.395(4)
C3 C7 1.506(4)
C4 C5 1.380(4)
C4 H4 0.9500
C5 C6 1.392(4)
C5 H5 0.9500
C7 H7A 0.9800
C7 H7B 0.9800
C7 H7C 0.9800
As2 S4 2.2147(7)
As2 S3 2.2212(8)
As2 Cl2 2.2582(8)
S3 C8 1.773(3)
S4 C13 1.760(3)
C8 C13 1.381(3)
C8 C9 1.393(4)
C9 C10 1.393(4)
C9 H9 0.9500
C10 C11 1.381(4)
C10 C14 1.513(4)
C11 C12 1.386(4)
C11 H11 0.9500
C12 C13 1.397(4)
C12 H12 0.9500
C14 H14A 0.9800
C14 H14B 0.9800
C14 H14C 0.9800
